data_2312297
loop_
_publ_author_name
'Khouchen, Malak'
'Klar, Paul Benjamin'
'Chintakindi, Hrushikesh'
'Suresh, Ashwin'
'Palatinus, Lukas'

_publ_section_title
;
 Optimal estimated standard uncertainties of reflection intensities for
 kinematical refinement from 3D electron diffraction data
;
_journal_coeditor_code PL5027
_journal_issue 5
_journal_name_full 'Acta Crystallographica Section A Foundations and Advances'
_journal_page_first 427
_journal_page_last 439
_journal_paper_doi 10.1107/S2053273323005053
_journal_volume 79
_journal_year 2023
_chemical_absolute_configuration unk
_chemical_formula_sum 'Al2 H4 Na2 O12 Si3'
_chemical_formula_weight 380.2
_chemical_name_common natrolite
_space_group_IT_number 43
_space_group_name_Hall 'F 2 -2d'
_space_group_name_H-M_alt 'F d d 2'
_symmetry_cell_setting orthorhombic
_symmetry_Int_Tables_number 43
_symmetry_space_group_name_Hall 'F 2 -2d'
_symmetry_space_group_name_H-M 'F d d 2'
_cell_angle_alpha 90
_cell_angle_beta 90
_cell_angle_gamma 90
_cell_formula_units_Z 8
_cell_length_a 18.2872(11)
_cell_length_b 18.6660(14)
_cell_length_c 6.6222(3)
_cell_measurement_reflns_used 5213
_cell_measurement_temperature 293
_cell_measurement_theta_max 1.15
_cell_measurement_theta_min 0.11
_cell_volume 2260.5(2)
_computing_cell_refinement PETS2
_computing_data_collection 'self-written scripts, OLYMPUS iTEM'
_computing_data_reduction PETS2
_computing_molecular_graphics 'VESTA 3'
_computing_structure_refinement Jana2020
_diffrn_ambient_temperature 293
_diffrn_detector 'Olympus SIS Veleta'
_diffrn_measured_fraction_theta_full 0.99
_diffrn_measured_fraction_theta_max 0.99
_diffrn_measurement_device 'TEM FEI Tecnai G2 20'
_diffrn_measurement_method 'continuous-rotation 3D ED'
_diffrn_measurement_specimen_support 'holey carbon grid'
_diffrn_radiation_probe electron
_diffrn_radiation_source 'Lab6 cathode'
_diffrn_radiation_type 'electrons 200 keV'
_diffrn_radiation_wavelength 0.0251
_diffrn_reflns_av_R_equivalents 0.1979
_diffrn_reflns_av_unetI/netI 0.1045
_diffrn_reflns_limit_h_max 29
_diffrn_reflns_limit_h_min -29
_diffrn_reflns_limit_k_max 29
_diffrn_reflns_limit_k_min -29
_diffrn_reflns_limit_l_max 10
_diffrn_reflns_limit_l_min -10
_diffrn_reflns_number 5213
_diffrn_reflns_theta_full 1.15
_diffrn_reflns_theta_max 1.15
_diffrn_reflns_theta_min 0.11
_exptl_crystal_density_diffrn 2.2345
_exptl_crystal_description 'irregular shape'
_exptl_crystal_F_000 517.84
_refine_diff_density_max 0.29
_refine_diff_density_min -0.29
_refine_ls_extinction_coef 0.099(17)
_refine_ls_extinction_expression Fc^*^=kFc[1+0.001xFc^2^\l^3^/sin(2\q)]^-1/4^
_refine_ls_extinction_method 'SHELXL-2017/1 (Sheldrick, 2015)'
_refine_ls_goodness_of_fit_gt 3.0687
_refine_ls_goodness_of_fit_ref 2.9272
_refine_ls_hydrogen_treatment refall
_refine_ls_number_constraints 13
_refine_ls_number_parameters 93
_refine_ls_number_reflns 1289
_refine_ls_number_restraints 3
_refine_ls_R_factor_all 0.1688
_refine_ls_R_factor_gt 0.1337
_refine_ls_shift/su_max 2.9809
_refine_ls_shift/su_mean 0.6279
_refine_ls_structure_factor_coef Fsqd
_refine_ls_weighting_details w=1/(\s^2^(I)+0.0004I^2^)
_refine_ls_weighting_scheme sigma
_refine_ls_wR_factor_gt 0.2251
_refine_ls_wR_factor_ref 0.2642
_reflns_number_gt 876
_reflns_number_total 1289
_reflns_threshold_expression I>3\s(I)
_cod_data_source_file pl5027.cif
_cod_data_source_block natrolite_model1
_cod_original_sg_symbol_Hall 'F -2xuvw;-2yuvw;2z'
_cod_database_code 2312297

loop_
_space_group_symop_id
_space_group_symop_operation_xyz
1 x,y,z
2 -x,-y,z
3 x+1/4,-y+1/4,z+1/4
4 -x+1/4,y+1/4,z+1/4
5 x,y+1/2,z+1/2
6 -x,-y+1/2,z+1/2
7 x+1/4,-y+3/4,z+3/4
8 -x+1/4,y+3/4,z+3/4
9 x+1/2,y,z+1/2
10 -x+1/2,-y,z+1/2
11 x+3/4,-y+1/4,z+3/4
12 -x+3/4,y+1/4,z+3/4
13 x+1/2,y+1/2,z
14 -x+1/2,-y+1/2,z
15 x+3/4,-y+3/4,z+1/4
16 -x+3/4,y+3/4,z+1/4

loop_
_atom_site_label
_atom_site_type_symbol
_atom_site_fract_x
_atom_site_fract_y
_atom_site_fract_z
_atom_site_adp_type
_atom_site_U_iso_or_equiv
_atom_site_site_symmetry_multiplicity
_atom_site_occupancy
_atom_site_calc_flag
_atom_site_refinement_flags
_atom_site_disorder_assembly
_atom_site_disorder_group
Si1 Si 0 0 0 Uani 0.0218(13) 8 1 d . . .
Si2 Si 0.09670(16) 0.03891(18) -0.3721(11) Uani 0.0197(8) 16 1 d . . .
Al1 Al -0.03799(17) 0.09429(19) 0.3857(12) Uani 0.0212(10) 16 1 d . . .
Na1 Na -0.2205(3) 0.0310(3) 0.3799(16) Uani 0.0331(15) 16 1 d . . .
O1 O 0.0683(3) 0.0226(3) -0.1437(14) Uani 0.0262(15) 16 1 d . . .
O2 O -0.0222(3) 0.0681(3) 0.1344(17) Uani 0.0310(17) 16 1 d . . .
O3 O -0.0691(3) 0.1817(2) 0.3883(15) Uani 0.0214(14) 16 1 d . . .
O4 O -0.0993(2) 0.0363(3) 0.5011(16) Uani 0.0252(15) 16 1 d . . .
O5 O 0.0450(2) 0.0958(3) 0.5257(15) Uani 0.0280(16) 16 1 d . . .
O6 O -0.3065(4) 0.0589(5) 0.636(2) Uani 0.045(2) 16 1 d . . .
H1 H -0.293(2) 0.042(3) 0.504(4) Uani 0.0544 16 1 d . . .
H2 H -0.2680(19) 0.091(2) 0.673(7) Uani 0.0544 16 1 d . . .

loop_
_atom_site_aniso_label
_atom_site_aniso_type_symbol
_atom_site_aniso_U_11
_atom_site_aniso_U_22
_atom_site_aniso_U_33
_atom_site_aniso_U_12
_atom_site_aniso_U_13
_atom_site_aniso_U_23
Si1 Si 0.0088(16) 0.046(3) 0.011(2) -0.0005(14) 0 0
Si2 Si 0.0108(12) 0.0323(16) 0.0161(14) -0.0026(9) -0.0005(14) -0.0000(16)
Al1 Al 0.0096(11) 0.0316(18) 0.022(2) 0.0038(10) 0.0042(18) 0.0044(18)
Na1 Na 0.0217(18) 0.052(3) 0.025(3) 0.0005(14) -0.005(3) -0.001(3)
O1 O 0.022(2) 0.045(3) 0.012(3) -0.0035(18) 0.006(2) 0.002(2)
O2 O 0.022(2) 0.053(3) 0.018(3) -0.001(2) 0.003(3) -0.007(3)
O3 O 0.0155(19) 0.023(2) 0.026(3) 0.0022(13) -0.004(3) 0.002(2)
O4 O 0.0046(16) 0.043(3) 0.028(3) -0.0021(14) -0.001(2) 0.007(3)
O5 O 0.0087(19) 0.057(3) 0.018(3) 0.0030(19) -0.002(2) 0.002(3)
O6 O 0.033(3) 0.077(5) 0.026(4) 0.008(3) 0.001(4) 0.002(4)
H1 H 0.03969 0.092366 0.031226 0.009857 0.001785 0.002332
H2 H 0.03969 0.092366 0.031226 0.009857 0.001785 0.002332

loop_
_atom_type_symbol
_atom_type_scat_source
Al International_Tables_Vol_C
H International_Tables_Vol_C
Na International_Tables_Vol_C
O International_Tables_Vol_C
Si International_Tables_Vol_C

loop_
_geom_angle_atom_site_label_1
_geom_angle_atom_site_label_2
_geom_angle_atom_site_label_3
_geom_angle_site_symmetry_1
_geom_angle_site_symmetry_2
_geom_angle_site_symmetry_3
_geom_angle
O1 Si1 O1 . . 2_555 108.4(4)
O1 Si1 O2 . . . 108.3(3)
O1 Si1 O2 . . 2_555 109.6(3)
O1 Si1 O2 2_555 . . 109.6(3)
O1 Si1 O2 2_555 . 2_555 108.3(3)
O2 Si1 O2 . . 2_555 112.6(5)
Al1 Si2 Al1 1_554 . 3_554 108.65(18)
Al1 Si2 Na1 1_554 . 2_554 116.5(3)
Al1 Si2 Na1 1_554 . 3_554 54.48(16)
Al1 Si2 O1 1_554 . . 106.8(3)
Al1 Si2 O3 1_554 . 3_554 130.9(4)
Al1 Si2 O4 1_554 . 2_554 92.5(3)
Al1 Si2 O5 1_554 . 1_554 23.1(2)
Al1 Si2 Na1 3_554 . 2_554 78.64(17)
Al1 Si2 Na1 3_554 . 3_554 64.11(12)
Al1 Si2 O1 3_554 . . 109.9(4)
Al1 Si2 O3 3_554 . 3_554 26.37(19)
Al1 Si2 O4 3_554 . 2_554 127.2(3)
Al1 Si2 O5 3_554 . 1_554 86.6(3)
Na1 Si2 Na1 2_554 . 3_554 130.6(2)
Na1 Si2 O1 2_554 . . 130.5(3)
Na1 Si2 O3 2_554 . 3_554 58.3(3)
Na1 Si2 O4 2_554 . 2_554 48.9(2)
Na1 Si2 O5 2_554 . 1_554 119.8(5)
Na1 Si2 O1 3_554 . . 93.6(3)
Na1 Si2 O3 3_554 . 3_554 90.4(2)
Na1 Si2 O4 3_554 . 2_554 144.8(4)
Na1 Si2 O5 3_554 . 1_554 33.1(3)
O1 Si2 O3 . . 3_554 108.9(6)
O1 Si2 O4 . . 2_554 109.0(4)
O1 Si2 O5 . . 1_554 109.5(4)
O3 Si2 O4 3_554 . 2_554 106.4(4)
O3 Si2 O5 3_554 . 1_554 110.9(4)
O4 Si2 O5 2_554 . 1_554 112.1(6)
Si2 Al1 Si2 1_556 . 11_455 142.8(3)
Si2 Al1 Na1 1_556 . . 129.8(2)
Si2 Al1 Na1 1_556 . 3_555 70.43(18)
Si2 Al1 Na1 1_556 . 12_454 119.44(15)
Si2 Al1 O2 1_556 . . 105.4(3)
Si2 Al1 O3 1_556 . . 124.6(4)
Si2 Al1 O4 1_556 . . 94.4(3)
Si2 Al1 O5 1_556 . . 20.4(2)
Si2 Al1 Na1 11_455 . . 65.45(12)
Si2 Al1 Na1 11_455 . 3_555 75.24(17)
Si2 Al1 Na1 11_455 . 12_454 51.28(14)
Si2 Al1 O2 11_455 . . 107.3(4)
Si2 Al1 O3 11_455 . . 24.86(19)
Si2 Al1 O4 11_455 . . 90.4(2)
Si2 Al1 O5 11_455 . . 126.2(3)
Na1 Al1 Na1 . . 3_555 129.3(2)
Na1 Al1 Na1 . . 12_454 109.44(17)
Na1 Al1 O2 . . . 92.9(3)
Na1 Al1 O3 . . . 90.3(2)
Na1 Al1 O4 . . . 35.7(3)
Na1 Al1 O5 . . . 144.6(4)
Na1 Al1 Na1 3_555 . 12_454 62.3(2)
Na1 Al1 O2 3_555 . . 129.7(3)
Na1 Al1 O3 3_555 . . 54.2(3)
Na1 Al1 O4 3_555 . . 119.8(5)
Na1 Al1 O5 3_555 . . 51.3(3)
Na1 Al1 O2 12_454 . . 80.2(3)
Na1 Al1 O3 12_454 . . 33.8(3)
Na1 Al1 O4 12_454 . . 141.1(2)
Na1 Al1 O5 12_454 . . 100.3(3)
O2 Al1 O3 . . . 109.0(5)
O2 Al1 O4 . . . 110.4(4)
O2 Al1 O5 . . . 111.0(4)
O3 Al1 O4 . . . 111.8(4)
O3 Al1 O5 . . . 105.1(4)
O4 Al1 O5 . . . 109.4(5)
Si2 Na1 Si2 2_556 . 11_455 98.47(19)
Si2 Na1 Al1 2_556 . . 56.22(15)
Si2 Na1 Al1 2_556 . 11_454 152.8(2)
Si2 Na1 Al1 2_556 . 16_445 50.09(13)
Si2 Na1 Na1 2_556 . 10_454 124.3(2)
Si2 Na1 Na1 2_556 . 10_455 66.6(2)
Si2 Na1 O3 2_556 . 11_454 169.7(4)
Si2 Na1 O3 2_556 . 16_445 32.02(16)
Si2 Na1 O4 2_556 . . 31.5(2)
Si2 Na1 O5 2_556 . 11_454 117.9(3)
Si2 Na1 O6 2_556 . . 101.5(4)
Si2 Na1 O6 2_556 . 10_454 84.9(3)
Si2 Na1 H1 2_556 . . 113.4(13)
Si2 Na1 H2 2_556 . . 92.0(10)
Si2 Na1 H2 2_556 . 10_454 88.3(9)
Si2 Na1 Al1 11_455 . . 50.43(10)
Si2 Na1 Al1 11_455 . 11_454 55.10(15)
Si2 Na1 Al1 11_455 . 16_445 146.3(3)
Si2 Na1 Na1 11_455 . 10_454 113.2(3)
Si2 Na1 Na1 11_455 . 10_455 113.6(3)
Si2 Na1 O3 11_455 . 11_454 89.1(2)
Si2 Na1 O3 11_455 . 16_445 124.8(3)
Si2 Na1 O4 11_455 . . 68.85(19)
Si2 Na1 O5 11_455 . 11_454 20.8(2)
Si2 Na1 O6 11_455 . . 91.3(3)
Si2 Na1 O6 11_455 . 10_454 126.1(4)
Si2 Na1 H1 11_455 . . 99.5(17)
Si2 Na1 H2 11_455 . . 71.7(10)
Si2 Na1 H2 11_455 . 10_454 145.9(10)
Al1 Na1 Al1 . . 11_454 97.51(19)
Al1 Na1 Al1 . . 16_445 104.93(18)
Al1 Na1 Na1 . . 10_454 113.1(3)
Al1 Na1 Na1 . . 10_455 111.9(3)
Al1 Na1 O3 . . 11_454 126.3(3)
Al1 Na1 O3 . . 16_445 88.2(2)
Al1 Na1 O4 . . . 25.4(2)
Al1 Na1 O5 . . 11_454 64.87(17)
Al1 Na1 O6 . . . 122.9(4)
Al1 Na1 O6 . . 10_454 92.7(3)
Al1 Na1 H1 . . . 138.1(15)
Al1 Na1 H2 . . . 100.1(9)
Al1 Na1 H2 . . 10_454 111.4(8)
Al1 Na1 Al1 11_454 . 16_445 157.1(2)
Al1 Na1 Na1 11_454 . 10_454 69.4(2)
Al1 Na1 Na1 11_454 . 10_455 126.3(2)
Al1 Na1 O3 11_454 . 11_454 33.96(16)
Al1 Na1 O3 11_454 . 16_445 169.4(4)
Al1 Na1 O4 11_454 . . 121.4(3)
Al1 Na1 O5 11_454 . 11_454 35.03(19)
Al1 Na1 O6 11_454 . . 86.7(3)
Al1 Na1 O6 11_454 . 10_454 105.0(5)
Al1 Na1 H1 11_454 . . 80.5(15)
Al1 Na1 H2 11_454 . . 85.6(10)
Al1 Na1 H2 11_454 . 10_454 110.1(10)
Al1 Na1 Na1 16_445 . 10_454 97.1(2)
Al1 Na1 Na1 16_445 . 10_455 48.27(17)
Al1 Na1 O3 16_445 . 11_454 123.8(2)
Al1 Na1 O3 16_445 . 16_445 21.49(17)
Al1 Na1 O4 16_445 . . 81.5(2)
Al1 Na1 O5 16_445 . 11_454 167.1(4)
Al1 Na1 O6 16_445 . . 84.9(3)
Al1 Na1 O6 16_445 . 10_454 69.8(3)
Al1 Na1 H1 16_445 . . 85.8(17)
Al1 Na1 H2 16_445 . . 94.8(10)
Al1 Na1 H2 16_445 . 10_454 57.3(9)
Na1 Na1 Na1 10_454 . 10_455 128.9(2)
Na1 Na1 O3 10_454 . 11_454 45.6(2)
Na1 Na1 O3 10_454 . 16_445 116.6(3)
Na1 Na1 O4 10_454 . . 126.7(4)
Na1 Na1 O5 10_454 . 11_454 94.4(4)
Na1 Na1 O6 10_454 . . 121.3(3)
Na1 Na1 O6 10_454 . 10_454 39.3(3)
Na1 Na1 H1 10_454 . . 105.3(12)
Na1 Na1 H2 10_454 . . 140.2(9)
Na1 Na1 H2 10_454 . 10_454 40.9(9)
Na1 Na1 O3 10_455 . 11_454 116.8(3)
Na1 Na1 O3 10_455 . 16_445 43.1(2)
Na1 Na1 O4 10_455 . . 89.0(4)
Na1 Na1 O5 10_455 . 11_454 126.3(4)
Na1 Na1 O6 10_455 . . 39.5(3)
Na1 Na1 O6 10_455 . 10_454 116.8(4)
Na1 Na1 H1 10_455 . . 47.5(13)
Na1 Na1 H2 10_455 . . 46.7(10)
Na1 Na1 H2 10_455 . 10_454 99.9(9)
O3 Na1 O3 11_454 . 16_445 144.1(3)
O3 Na1 O4 11_454 . . 151.7(4)
O3 Na1 O5 11_454 . 11_454 68.8(3)
O3 Na1 O6 11_454 . . 85.3(4)
O3 Na1 O6 11_454 . 10_454 84.9(4)
O3 Na1 H1 11_454 . . 71.9(12)
O3 Na1 H2 11_454 . . 97.1(10)
O3 Na1 H2 11_454 . 10_454 81.6(9)
O3 Na1 O4 16_445 . . 63.2(3)
O3 Na1 O5 16_445 . 11_454 145.6(4)
O3 Na1 O6 16_445 . . 82.6(4)
O3 Na1 O6 16_445 . 10_454 83.6(4)
O3 Na1 H1 16_445 . . 89.3(15)
O3 Na1 H2 16_445 . . 84.6(10)
O3 Na1 H2 16_445 . 10_454 75.7(9)
O4 Na1 O5 . . 11_454 87.0(3)
O4 Na1 O6 . . . 111.7(5)
O4 Na1 O6 . . 10_454 93.8(3)
O4 Na1 H1 . . . 127.5(13)
O4 Na1 H2 . . . 92.6(10)
O4 Na1 H2 . . 10_454 106.6(8)
O5 Na1 O6 11_454 . . 94.1(4)
O5 Na1 O6 11_454 . 10_454 116.9(5)
O5 Na1 H1 11_454 . . 96.9(17)
O5 Na1 H2 11_454 . . 80.0(10)
O5 Na1 H2 11_454 . 10_454 132.5(10)
O6 Na1 O6 . . 10_454 141.0(4)
O6 Na1 H1 . . . 16.0(12)
O6 Na1 H2 . . . 23.2(9)
O6 Na1 H2 . . 10_454 120.2(9)
O6 Na1 H1 10_454 . . 128.5(16)
O6 Na1 H2 10_454 . . 162.2(10)
O6 Na1 H2 10_454 . 10_454 20.9(9)
H1 Na1 H2 . . . 38.1(16)
H1 Na1 H2 . . 10_454 108.4(18)
H2 Na1 H2 . . 10_454 141.8(13)
Si1 O1 Si2 . . . 146.8(5)
Si1 O2 Al1 . . . 141.9(5)
Si2 O3 Al1 11_455 . . 128.8(3)
Si2 O3 Na1 11_455 . 3_555 127.6(5)
Si2 O3 Na1 11_455 . 12_454 89.7(4)
Al1 O3 Na1 . . 3_555 91.8(4)
Al1 O3 Na1 . . 12_454 124.7(5)
Na1 O3 Na1 3_555 . 12_454 91.2(3)
Si2 O4 Al1 2_556 . . 137.9(3)
Si2 O4 Na1 2_556 . . 99.5(3)
Al1 O4 Na1 . . . 118.9(5)
Si2 O5 Al1 1_556 . . 136.5(4)
Si2 O5 Na1 1_556 . 3_555 126.1(5)
Al1 O5 Na1 . . 3_555 93.7(3)
Na1 O6 Na1 . . 10_455 101.1(4)
Na1 O6 H1 . . . 27(2)
Na1 O6 H2 . . . 80(3)
Na1 O6 H1 10_455 . . 110(3)
Na1 O6 H2 10_455 . . 97(3)
H1 O6 H2 . . . 104(4)
Na1 H1 O6 . . . 137(3)
Na1 H2 Na1 . . 10_455 92.4(13)
Na1 H2 O6 . . . 76(3)
Na1 H2 O6 10_455 . . 62(2)

loop_
_geom_bond_atom_site_label_1
_geom_bond_atom_site_label_2
_geom_bond_site_symmetry_1
_geom_bond_site_symmetry_2
_geom_bond_distance
Si1 O1 . . 1.626(7)
Si1 O1 . 2_555 1.626(7)
Si1 O2 . . 1.604(8)
Si1 O2 . 2_555 1.604(8)
Si2 Al1 . 1_554 3.116(7)
Si2 Al1 . 3_554 3.034(5)
Si2 Na1 . 2_554 3.086(9)
Si2 Na1 . 3_554 3.580(6)
Si2 O1 . . 1.628(11)
Si2 O3 . 3_554 1.636(6)
Si2 O4 . 2_554 1.637(8)
Si2 O5 . 1_554 1.575(8)
Al1 Na1 . . 3.540(6)
Al1 Na1 . 3_555 3.092(9)
Al1 Na1 . 12_454 3.878(8)
Al1 O2 . . 1.758(13)
Al1 O3 . . 1.728(6)
Al1 O4 . . 1.736(8)
Al1 O5 . . 1.778(8)
Na1 Na1 . 10_454 3.670(14)
Na1 Na1 . 10_455 3.670(14)
Na1 O3 . 11_454 2.510(11)
Na1 O3 . 16_445 2.624(11)
Na1 O4 . . 2.359(8)
Na1 O5 . 11_454 2.418(9)
Na1 O6 . . 2.371(14)
Na1 O6 . 10_454 2.381(14)
Na1 H1 . . 1.58(4)
Na1 H2 . . 2.41(4)
Na1 H2 . 10_454 2.67(4)
O6 H1 . . 0.96(3)
O6 H2 . . 0.96(4)

loop_
_geom_hbond_atom_site_label_D
_geom_hbond_atom_site_label_H
_geom_hbond_atom_site_label_A
_geom_hbond_site_symmetry_D
_geom_hbond_site_symmetry_H
_geom_hbond_site_symmetry_A
_geom_hbond_distance_DH
_geom_hbond_distance_HA
_geom_hbond_distance_DA
_geom_hbond_angle_DHA
O6 H1 Na1 . . . 0.96(3) 1.58(4) 2.371(14) 137(3)
O6 H2 O2 . . 11_455 0.96(4) 2.20(4) 2.892(13) 128(3)

loop_
_restr_angle_atom_site_label_1
_restr_angle_site_symmetry_1
_restr_angle_atom_site_label_2
_restr_angle_site_symmetry_2
_restr_angle_atom_site_label_3
_restr_angle_site_symmetry_3
_restr_angle_target
_restr_angle_target_weight_param
H1 . O6 . H2 . 104.45 0.01

loop_
_restr_distance_atom_site_label_1
_restr_distance_site_symmetry_1
_restr_distance_atom_site_label_2
_restr_distance_site_symmetry_2
_restr_distance_target
_restr_distance_target_weight_param
O6 . H1 . 0.9584 0.0001
O6 . H2 . 0.9584 0.0001
